data_1570544
loop_
_publ_author_name
'Okumatsu, Daichi'
'Kiyokawa, Kensuke'
'Bao Nguyen, Linh Tran'
'Abe, Manabu'
'Minakata, Satoshi'

_publ_section_title
;
 Photoexcitation of (diarylmethylene)amino benziodoxolones for
 alkylamination of styrene derivatives with carboxylic acids.
;
_journal_issue 3
_journal_name_full 'Chemical science'
_journal_page_first 1068
_journal_page_last 1076
_journal_paper_doi 10.1039/d3sc06090j
_journal_volume 15
_journal_year 2024
_chemical_formula_moiety 'C31 H35 N O2'
_chemical_formula_sum 'C31 H35 N O2'
_chemical_formula_weight 453.60
_chemical_name_systematic 'methyl 2-((diphenylmethylene)amino)-3-(1-methylcyclohexyl)-2-(p-tolyl)propanoate'
_space_group_crystal_system monoclinic
_space_group_IT_number 14
_space_group_name_Hall '-P 2yn'
_space_group_name_H-M_alt 'P 1 21/n 1'
_atom_sites_solution_hydrogens geom
_atom_sites_solution_primary dual
_audit_creation_date 2022-06-30
_audit_creation_method
;
Olex2 1.3
(compiled 2020.11.12 svn.r5f609507 for OlexSys, GUI svn.r6226)
;
_audit_update_record
;
2023-08-04 deposited with the CCDC.	2023-12-12 downloaded from the CCDC.
;
_cell_angle_alpha 90
_cell_angle_beta 96.565(2)
_cell_angle_gamma 90
_cell_formula_units_Z 4
_cell_length_a 9.6712(2)
_cell_length_b 10.1319(2)
_cell_length_c 25.4616(4)
_cell_measurement_reflns_used 17145
_cell_measurement_temperature 123.15
_cell_measurement_theta_max 74.0180
_cell_measurement_theta_min 3.4940
_cell_volume 2478.56(8)
_computing_cell_refinement 'CrysAlisPro 1.171.40.43a (Rigaku OD, 2019)'
_computing_data_collection 'CrysAlisPro 1.171.40.43a (Rigaku OD, 2019)'
_computing_data_reduction 'CrysAlisPro 1.171.40.43a (Rigaku OD, 2019)'
_computing_molecular_graphics 'Olex2 1.3 (Dolomanov et al., 2009)'
_computing_publication_material 'Olex2 1.3 (Dolomanov et al., 2009)'
_computing_structure_refinement 'SHELXL 2018/3 (Sheldrick, 2015)'
_computing_structure_solution 'SHELXT 2018/2 (Sheldrick, 2018)'
_diffrn_ambient_temperature 123.15
_diffrn_detector 'CCD plate'
_diffrn_detector_area_resol_mean 10.0000
_diffrn_detector_type HyPix
_diffrn_measured_fraction_theta_full 0.999
_diffrn_measured_fraction_theta_max 0.982
_diffrn_measurement_device 'four-circle diffractometer'
_diffrn_measurement_device_type 'XtaLAB Synergy, Single source at offset/far, HyPix'
_diffrn_measurement_method '\w scans'
_diffrn_orient_matrix_type 'CrysAlisPro convention (1999,Acta A55,543-557)'
_diffrn_orient_matrix_UB_11 0.1406742000
_diffrn_orient_matrix_UB_12 -0.0345516000
_diffrn_orient_matrix_UB_13 0.0317550000
_diffrn_orient_matrix_UB_21 -0.0767535000
_diffrn_orient_matrix_UB_22 -0.0500864000
_diffrn_orient_matrix_UB_23 0.0459158000
_diffrn_orient_matrix_UB_31 -0.0073594000
_diffrn_orient_matrix_UB_32 -0.1393126000
_diffrn_orient_matrix_UB_33 -0.0243135000
_diffrn_radiation_monochromator mirror
_diffrn_radiation_probe x-ray
_diffrn_radiation_type 'Cu K\a'
_diffrn_radiation_wavelength 1.54184
_diffrn_reflns_av_R_equivalents 0.0489
_diffrn_reflns_av_unetI/netI 0.0307
_diffrn_reflns_Laue_measured_fraction_full 0.999
_diffrn_reflns_Laue_measured_fraction_max 0.982
_diffrn_reflns_limit_h_max 12
_diffrn_reflns_limit_h_min -12
_diffrn_reflns_limit_k_max 12
_diffrn_reflns_limit_k_min -12
_diffrn_reflns_limit_l_max 25
_diffrn_reflns_limit_l_min -31
_diffrn_reflns_number 31136
_diffrn_reflns_point_group_measured_fraction_full 0.999
_diffrn_reflns_point_group_measured_fraction_max 0.982
_diffrn_reflns_theta_full 67.684
_diffrn_reflns_theta_max 74.339
_diffrn_reflns_theta_min 3.495
_diffrn_source 'micro-focus sealed X-ray tube'
_diffrn_source_type 'PhotonJet (Cu) X-ray Source'
_exptl_absorpt_coefficient_mu 0.580
_exptl_absorpt_correction_T_max 1.00000
_exptl_absorpt_correction_T_min 0.53015
_exptl_absorpt_correction_type multi-scan
_exptl_crystal_colour 'clear light colourless'
_exptl_crystal_colour_lustre clear
_exptl_crystal_colour_modifier light
_exptl_crystal_colour_primary colourless
_exptl_crystal_density_diffrn 1.216
_exptl_crystal_description prism
_exptl_crystal_F_000 976
_exptl_crystal_size_max 0.23
_exptl_crystal_size_mid 0.214
_exptl_crystal_size_min 0.187
_refine_diff_density_max 0.214
_refine_diff_density_min -0.225
_refine_diff_density_rms 0.044
_refine_ls_extinction_method none
_refine_ls_goodness_of_fit_ref 1.046
_refine_ls_hydrogen_treatment constr
_refine_ls_matrix_type full
_refine_ls_number_parameters 310
_refine_ls_number_reflns 4975
_refine_ls_number_restraints 0
_refine_ls_restrained_S_all 1.046
_refine_ls_R_factor_all 0.0433
_refine_ls_R_factor_gt 0.0406
_refine_ls_shift/su_max 0.001
_refine_ls_shift/su_mean 0.000
_refine_ls_structure_factor_coef Fsqd
_refine_ls_weighting_details 'w=1/[\s^2^(Fo^2^)+(0.0556P)^2^+0.7450P] where P=(Fo^2^+2Fc^2^)/3'
_refine_ls_weighting_scheme calc
_refine_ls_wR_factor_gt 0.1060
_refine_ls_wR_factor_ref 0.1086
_reflns_Friedel_coverage 0.000
_reflns_number_gt 4587
_reflns_number_total 4975
_reflns_threshold_expression 'I > 2\s(I)'
_cod_data_source_file d3sc06090j2.cif
_cod_data_source_block OD_380
_cod_depositor_comments 'Adding full bibliography for 1570544--1570546.cif.'
_cod_database_code 1570544
_shelx_shelxl_version_number 2018/3
_chemical_oxdiff_formula 'C31 H35 N1 O2'
_chemical_oxdiff_usercomment OD_380
_shelx_space_group_comment
;
The symmetry employed for this shelxl refinement is uniquely defined
by the following loop, which should always be used as a source of
symmetry information in preference to the above space-group names.
They are only intended as comments.
;
_shelx_estimated_absorpt_t_max 0.899
_shelx_estimated_absorpt_t_min 0.878
_reflns_odcompleteness_completeness 99.94
_reflns_odcompleteness_iscentric 1
_reflns_odcompleteness_theta 66.97
_olex2_refinement_description
;
1. Fixed Uiso
 At 1.2 times of:
  All C(H) groups, All C(H,H) groups
 At 1.5 times of:
  All C(H,H,H) groups
2.a Secondary CH2 refined with riding coordinates:
 C3(H3A,H3B), C16(H16A,H16B), C12(H12A,H12B), C15(H15A,H15B), C13(H13A,H13B),
 C14(H14A,H14B)
2.b Aromatic/amide H refined with riding coordinates:
 C9(H9), C20(H20), C8(H8), C30(H30), C26(H26), C5(H5), C24(H24), C6(H6),
 C21(H21), C29(H29), C27(H27), C23(H23), C28(H28), C22(H22)
2.c Idealised Me refined as rotating group:
 C31(H31A,H31B,H31C), C10(H10A,H10B,H10C), C17(H17A,H17B,H17C)
;
_olex2_submission_special_instructions 'No special instructions were received'
_oxdiff_exptl_absorpt_empirical_full_max 2.069
_oxdiff_exptl_absorpt_empirical_full_min 0.599

loop_
_space_group_symop_operation_xyz
'x, y, z'
'-x+1/2, y+1/2, -z+1/2'
'-x, -y, -z'
'x-1/2, -y-1/2, z-1/2'

loop_
_atom_site_label
_atom_site_type_symbol
_atom_site_fract_x
_atom_site_fract_y
_atom_site_fract_z
_atom_site_U_iso_or_equiv
_atom_site_adp_type
_atom_site_occupancy
_atom_site_site_symmetry_order
_atom_site_calc_flag
_atom_site_refinement_flags_posn
_atom_site_refinement_flags_adp
_atom_site_refinement_flags_occupancy
_atom_site_disorder_assembly
_atom_site_disorder_group
O2 O 0.18133(8) 0.35317(8) 0.65266(3) 0.02543(19) Uani 1 1 d . . . . .
O1 O 0.16522(8) 0.56242(8) 0.62372(3) 0.0287(2) Uani 1 1 d . . . . .
N1 N 0.47601(9) 0.37674(9) 0.64104(4) 0.0210(2) Uani 1 1 d . . . . .
C18 C 0.45712(11) 0.33326(10) 0.59362(4) 0.0207(2) Uani 1 1 d . . . . .
C19 C 0.33736(11) 0.36198(11) 0.55186(4) 0.0225(2) Uani 1 1 d . . . . .
C4 C 0.39578(11) 0.45525(11) 0.72333(4) 0.0207(2) Uani 1 1 d . . . . .
C2 C 0.39114(11) 0.47754(11) 0.66338(4) 0.0204(2) Uani 1 1 d . . . . .
C1 C 0.23390(11) 0.47194(11) 0.64301(4) 0.0214(2) Uani 1 1 d . . . . .
C3 C 0.44430(11) 0.61631(11) 0.64958(4) 0.0221(2) Uani 1 1 d . . . . .
H3A H 0.379541 0.681303 0.662439 0.026 Uiso 1 1 calc R U . . .
H3B H 0.433232 0.623020 0.610530 0.026 Uiso 1 1 calc R U . . .
C25 C 0.56609(11) 0.24167(10) 0.57694(4) 0.0219(2) Uani 1 1 d . . . . .
C7 C 0.39212(12) 0.41515(12) 0.83292(5) 0.0252(2) Uani 1 1 d . . . . .
C9 C 0.32765(12) 0.54372(11) 0.75367(5) 0.0241(2) Uani 1 1 d . . . . .
H9 H 0.281361 0.618131 0.737156 0.029 Uiso 1 1 calc R U . . .
C20 C 0.33084(12) 0.47657(12) 0.52145(5) 0.0258(2) Uani 1 1 d . . . . .
H20 H 0.401556 0.541578 0.527838 0.031 Uiso 1 1 calc R U . . .
C8 C 0.32660(12) 0.52449(12) 0.80759(5) 0.0264(2) Uani 1 1 d . . . . .
H8 H 0.280695 0.586560 0.827553 0.032 Uiso 1 1 calc R U . . .
C30 C 0.68085(12) 0.20597(11) 0.61283(5) 0.0246(2) Uani 1 1 d . . . . .
H30 H 0.689518 0.239877 0.647841 0.029 Uiso 1 1 calc R U . . .
C26 C 0.55733(12) 0.19162(12) 0.52552(5) 0.0269(2) Uani 1 1 d . . . . .
H26 H 0.480177 0.214555 0.500695 0.032 Uiso 1 1 calc R U . . .
C5 C 0.45960(12) 0.34535(11) 0.74831(5) 0.0250(2) Uani 1 1 d . . . . .
H5 H 0.505050 0.282974 0.728332 0.030 Uiso 1 1 calc R U . . .
C11 C 0.59470(11) 0.66421(11) 0.66915(5) 0.0242(2) Uani 1 1 d . . . . .
C24 C 0.23360(12) 0.26673(12) 0.54120(5) 0.0272(3) Uani 1 1 d . . . . .
H24 H 0.237913 0.187135 0.561038 0.033 Uiso 1 1 calc R U . . .
C6 C 0.45741(12) 0.32603(12) 0.80236(5) 0.0275(3) Uani 1 1 d . . . . .
H6 H 0.501484 0.250318 0.818691 0.033 Uiso 1 1 calc R U . . .
C21 C 0.22155(13) 0.49642(13) 0.48183(5) 0.0307(3) Uani 1 1 d . . . . .
H21 H 0.217889 0.575045 0.461384 0.037 Uiso 1 1 calc R U . . .
C29 C 0.78183(12) 0.12146(12) 0.59756(5) 0.0294(3) Uani 1 1 d . . . . .
H29 H 0.858088 0.096268 0.622409 0.035 Uiso 1 1 calc R U . . .
C16 C 0.63034(13) 0.77091(12) 0.62956(5) 0.0290(3) Uani 1 1 d . . . . .
H16A H 0.728620 0.797926 0.638397 0.035 Uiso 1 1 calc R U . . .
H16B H 0.620668 0.732591 0.593562 0.035 Uiso 1 1 calc R U . . .
C31 C 0.03388(12) 0.33850(13) 0.63708(5) 0.0314(3) Uani 1 1 d . . . . .
H31A H 0.016953 0.327353 0.598645 0.047 Uiso 1 1 calc R U . . .
H31B H -0.014966 0.417350 0.647487 0.047 Uiso 1 1 calc R U . . .
H31C H -0.000443 0.260825 0.654516 0.047 Uiso 1 1 calc R U . . .
C27 C 0.66015(13) 0.10860(13) 0.51022(5) 0.0323(3) Uani 1 1 d . . . . .
H27 H 0.653336 0.076060 0.475026 0.039 Uiso 1 1 calc R U . . .
C23 C 0.12431(13) 0.28748(13) 0.50186(5) 0.0311(3) Uani 1 1 d . . . . .
H23 H 0.053374 0.222735 0.495341 0.037 Uiso 1 1 calc R U . . .
C12 C 0.60496(13) 0.72982(13) 0.72432(5) 0.0301(3) Uani 1 1 d . . . . .
H12A H 0.573206 0.665855 0.749783 0.036 Uiso 1 1 calc R U . . .
H12B H 0.703821 0.750301 0.735939 0.036 Uiso 1 1 calc R U . . .
C10 C 0.39153(14) 0.39281(13) 0.89159(5) 0.0331(3) Uani 1 1 d . . . . .
H10A H 0.355259 0.471559 0.907681 0.050 Uiso 1 1 calc R U . . .
H10B H 0.486649 0.375503 0.907786 0.050 Uiso 1 1 calc R U . . .
H10C H 0.332294 0.316893 0.897330 0.050 Uiso 1 1 calc R U . . .
C28 C 0.77210(13) 0.07343(13) 0.54612(5) 0.0332(3) Uani 1 1 d . . . . .
H28 H 0.842192 0.016617 0.535690 0.040 Uiso 1 1 calc R U . . .
C22 C 0.11795(13) 0.40233(14) 0.47194(5) 0.0320(3) Uani 1 1 d . . . . .
H22 H 0.043172 0.416266 0.444921 0.038 Uiso 1 1 calc R U . . .
C15 C 0.53774(14) 0.89247(12) 0.62967(5) 0.0329(3) Uani 1 1 d . . . . .
H15A H 0.564041 0.956980 0.603343 0.039 Uiso 1 1 calc R U . . .
H15B H 0.439439 0.866976 0.619664 0.039 Uiso 1 1 calc R U . . .
C17 C 0.70534(13) 0.55541(13) 0.67071(6) 0.0359(3) Uani 1 1 d . . . . .
H17A H 0.685400 0.487364 0.696143 0.054 Uiso 1 1 calc R U . . .
H17B H 0.797396 0.593454 0.681456 0.054 Uiso 1 1 calc R U . . .
H17C H 0.703917 0.515878 0.635524 0.054 Uiso 1 1 calc R U . . .
C13 C 0.51958(15) 0.85663(13) 0.72614(5) 0.0364(3) Uani 1 1 d . . . . .
H13A H 0.419238 0.834667 0.720476 0.044 Uiso 1 1 calc R U . . .
H13B H 0.539091 0.897341 0.761564 0.044 Uiso 1 1 calc R U . . .
C14 C 0.55328(15) 0.95536(13) 0.68427(6) 0.0372(3) Uani 1 1 d . . . . .
H14A H 0.489893 1.032076 0.684296 0.045 Uiso 1 1 calc R U . . .
H14B H 0.649857 0.987564 0.692899 0.045 Uiso 1 1 calc R U . . .

loop_
_atom_site_aniso_label
_atom_site_aniso_U_11
_atom_site_aniso_U_22
_atom_site_aniso_U_33
_atom_site_aniso_U_23
_atom_site_aniso_U_13
_atom_site_aniso_U_12
O2 0.0202(4) 0.0234(4) 0.0320(4) 0.0029(3) -0.0001(3) -0.0043(3)
O1 0.0239(4) 0.0242(4) 0.0366(5) 0.0022(3) -0.0028(3) 0.0028(3)
N1 0.0200(4) 0.0174(4) 0.0257(5) 0.0008(3) 0.0029(4) -0.0012(3)
C18 0.0208(5) 0.0158(5) 0.0255(5) 0.0024(4) 0.0022(4) -0.0022(4)
C19 0.0220(5) 0.0229(5) 0.0226(5) -0.0017(4) 0.0030(4) 0.0015(4)
C4 0.0185(5) 0.0187(5) 0.0244(5) 0.0002(4) 0.0006(4) -0.0029(4)
C2 0.0188(5) 0.0183(5) 0.0237(5) 0.0007(4) 0.0009(4) -0.0003(4)
C1 0.0216(5) 0.0201(5) 0.0222(5) -0.0009(4) 0.0016(4) -0.0004(4)
C3 0.0234(5) 0.0183(5) 0.0240(5) 0.0017(4) 0.0003(4) -0.0013(4)
C25 0.0226(5) 0.0162(5) 0.0273(6) 0.0013(4) 0.0042(4) -0.0022(4)
C7 0.0249(5) 0.0253(6) 0.0252(6) -0.0001(4) 0.0016(4) -0.0062(4)
C9 0.0237(5) 0.0191(5) 0.0298(6) 0.0015(4) 0.0038(4) 0.0012(4)
C20 0.0257(6) 0.0256(6) 0.0263(6) 0.0011(4) 0.0040(4) 0.0004(4)
C8 0.0276(6) 0.0223(6) 0.0302(6) -0.0030(4) 0.0072(5) -0.0024(4)
C30 0.0235(5) 0.0186(5) 0.0312(6) -0.0005(4) 0.0015(4) -0.0023(4)
C26 0.0275(6) 0.0257(6) 0.0277(6) 0.0008(4) 0.0036(4) 0.0005(5)
C5 0.0256(6) 0.0222(6) 0.0270(6) -0.0001(4) 0.0025(4) 0.0031(4)
C11 0.0223(5) 0.0208(5) 0.0291(6) 0.0012(4) 0.0023(4) -0.0029(4)
C24 0.0289(6) 0.0251(6) 0.0272(6) -0.0014(4) 0.0021(5) -0.0019(5)
C6 0.0279(6) 0.0254(6) 0.0286(6) 0.0041(5) 0.0004(5) 0.0034(5)
C21 0.0328(6) 0.0324(7) 0.0266(6) 0.0042(5) 0.0022(5) 0.0067(5)
C29 0.0224(5) 0.0227(6) 0.0422(7) -0.0019(5) 0.0003(5) -0.0003(4)
C16 0.0307(6) 0.0278(6) 0.0290(6) 0.0008(5) 0.0061(5) -0.0083(5)
C31 0.0212(6) 0.0366(7) 0.0358(7) 0.0012(5) 0.0000(5) -0.0075(5)
C27 0.0334(6) 0.0330(7) 0.0318(6) -0.0054(5) 0.0092(5) 0.0014(5)
C23 0.0261(6) 0.0362(7) 0.0305(6) -0.0065(5) 0.0010(5) -0.0040(5)
C12 0.0315(6) 0.0318(6) 0.0262(6) 0.0023(5) -0.0007(5) -0.0109(5)
C10 0.0399(7) 0.0330(7) 0.0264(6) 0.0008(5) 0.0031(5) -0.0062(5)
C28 0.0265(6) 0.0290(6) 0.0453(7) -0.0060(5) 0.0087(5) 0.0023(5)
C22 0.0268(6) 0.0424(7) 0.0258(6) -0.0031(5) -0.0014(5) 0.0065(5)
C15 0.0347(6) 0.0248(6) 0.0382(7) 0.0073(5) -0.0004(5) -0.0077(5)
C17 0.0220(6) 0.0282(7) 0.0567(9) 0.0011(6) 0.0007(5) -0.0019(5)
C13 0.0439(7) 0.0324(7) 0.0344(7) -0.0097(5) 0.0104(6) -0.0104(6)
C14 0.0397(7) 0.0231(6) 0.0492(8) -0.0029(5) 0.0066(6) -0.0047(5)

loop_
_atom_type_symbol
_atom_type_description
_atom_type_scat_dispersion_real
_atom_type_scat_dispersion_imag
_atom_type_scat_source
C C 0.0181 0.0091 'International Tables Vol C Tables 4.2.6.8 and 6.1.1.4'
H H 0.0000 0.0000 'International Tables Vol C Tables 4.2.6.8 and 6.1.1.4'
N N 0.0311 0.0180 'International Tables Vol C Tables 4.2.6.8 and 6.1.1.4'
O O 0.0492 0.0322 'International Tables Vol C Tables 4.2.6.8 and 6.1.1.4'

loop_
_geom_angle_atom_site_label_1
_geom_angle_atom_site_label_2
_geom_angle_atom_site_label_3
_geom_angle
_geom_angle_site_symmetry_1
_geom_angle_site_symmetry_3
_geom_angle_publ_flag
C1 O2 C31 115.20(9) . . ?
C18 N1 C2 125.52(9) . . ?
N1 C18 C19 127.92(10) . . ?
N1 C18 C25 116.81(9) . . ?
C25 C18 C19 115.27(9) . . ?
C20 C19 C18 122.34(10) . . ?
C20 C19 C24 118.83(11) . . ?
C24 C19 C18 118.72(10) . . ?
C9 C4 C2 119.50(10) . . ?
C5 C4 C2 122.15(10) . . ?
C5 C4 C9 118.26(10) . . ?
N1 C2 C4 109.20(8) . . ?
N1 C2 C1 114.59(9) . . ?
N1 C2 C3 109.20(9) . . ?
C4 C2 C1 104.05(8) . . ?
C4 C2 C3 112.65(9) . . ?
C1 C2 C3 107.17(8) . . ?
O2 C1 C2 110.47(9) . . ?
O1 C1 O2 123.75(10) . . ?
O1 C1 C2 125.67(10) . . ?
C2 C3 H3A 106.8 . . ?
C2 C3 H3B 106.8 . . ?
C2 C3 C11 122.05(9) . . ?
H3A C3 H3B 106.7 . . ?
C11 C3 H3A 106.8 . . ?
C11 C3 H3B 106.8 . . ?
C30 C25 C18 120.26(10) . . ?
C26 C25 C18 121.33(10) . . ?
C26 C25 C30 118.40(10) . . ?
C8 C7 C10 121.49(11) . . ?
C6 C7 C8 117.90(11) . . ?
C6 C7 C10 120.62(11) . . ?
C4 C9 H9 119.5 . . ?
C8 C9 C4 120.95(11) . . ?
C8 C9 H9 119.5 . . ?
C19 C20 H20 119.8 . . ?
C21 C20 C19 120.43(11) . . ?
C21 C20 H20 119.8 . . ?
C7 C8 H8 119.5 . . ?
C9 C8 C7 120.92(11) . . ?
C9 C8 H8 119.5 . . ?
C25 C30 H30 119.8 . . ?
C29 C30 C25 120.44(11) . . ?
C29 C30 H30 119.8 . . ?
C25 C26 H26 119.6 . . ?
C27 C26 C25 120.86(11) . . ?
C27 C26 H26 119.6 . . ?
C4 C5 H5 119.7 . . ?
C4 C5 C6 120.55(11) . . ?
C6 C5 H5 119.7 . . ?
C16 C11 C3 106.19(9) . . ?
C16 C11 C12 107.23(9) . . ?
C12 C11 C3 112.61(9) . . ?
C17 C11 C3 114.01(10) . . ?
C17 C11 C16 108.24(10) . . ?
C17 C11 C12 108.26(10) . . ?
C19 C24 H24 119.8 . . ?
C23 C24 C19 120.48(11) . . ?
C23 C24 H24 119.8 . . ?
C7 C6 C5 121.41(11) . . ?
C7 C6 H6 119.3 . . ?
C5 C6 H6 119.3 . . ?
C20 C21 H21 119.8 . . ?
C22 C21 C20 120.44(12) . . ?
C22 C21 H21 119.8 . . ?
C30 C29 H29 119.8 . . ?
C30 C29 C28 120.39(11) . . ?
C28 C29 H29 119.8 . . ?
C11 C16 H16A 109.0 . . ?
C11 C16 H16B 109.0 . . ?
H16A C16 H16B 107.8 . . ?
C15 C16 C11 112.95(10) . . ?
C15 C16 H16A 109.0 . . ?
C15 C16 H16B 109.0 . . ?
O2 C31 H31A 109.5 . . ?
O2 C31 H31B 109.5 . . ?
O2 C31 H31C 109.5 . . ?
H31A C31 H31B 109.5 . . ?
H31A C31 H31C 109.5 . . ?
H31B C31 H31C 109.5 . . ?
C26 C27 H27 119.9 . . ?
C28 C27 C26 120.11(12) . . ?
C28 C27 H27 119.9 . . ?
C24 C23 H23 119.8 . . ?
C24 C23 C22 120.38(12) . . ?
C22 C23 H23 119.8 . . ?
C11 C12 H12A 108.7 . . ?
C11 C12 H12B 108.7 . . ?
H12A C12 H12B 107.6 . . ?
C13 C12 C11 114.17(10) . . ?
C13 C12 H12A 108.7 . . ?
C13 C12 H12B 108.7 . . ?
C7 C10 H10A 109.5 . . ?
C7 C10 H10B 109.5 . . ?
C7 C10 H10C 109.5 . . ?
H10A C10 H10B 109.5 . . ?
H10A C10 H10C 109.5 . . ?
H10B C10 H10C 109.5 . . ?
C29 C28 H28 120.1 . . ?
C27 C28 C29 119.77(11) . . ?
C27 C28 H28 120.1 . . ?
C21 C22 C23 119.44(11) . . ?
C21 C22 H22 120.3 . . ?
C23 C22 H22 120.3 . . ?
C16 C15 H15A 109.6 . . ?
C16 C15 H15B 109.6 . . ?
H15A C15 H15B 108.2 . . ?
C14 C15 C16 110.10(11) . . ?
C14 C15 H15A 109.6 . . ?
C14 C15 H15B 109.6 . . ?
C11 C17 H17A 109.5 . . ?
C11 C17 H17B 109.5 . . ?
C11 C17 H17C 109.5 . . ?
H17A C17 H17B 109.5 . . ?
H17A C17 H17C 109.5 . . ?
H17B C17 H17C 109.5 . . ?
C12 C13 H13A 109.3 . . ?
C12 C13 H13B 109.3 . . ?
H13A C13 H13B 107.9 . . ?
C14 C13 C12 111.74(11) . . ?
C14 C13 H13A 109.3 . . ?
C14 C13 H13B 109.3 . . ?
C15 C14 C13 110.96(10) . . ?
C15 C14 H14A 109.4 . . ?
C15 C14 H14B 109.4 . . ?
C13 C14 H14A 109.4 . . ?
C13 C14 H14B 109.4 . . ?
H14A C14 H14B 108.0 . . ?

loop_
_geom_bond_atom_site_label_1
_geom_bond_atom_site_label_2
_geom_bond_distance
_geom_bond_site_symmetry_2
_geom_bond_publ_flag
O2 C1 1.3400(14) . ?
O2 C31 1.4434(14) . ?
O1 C1 1.2035(14) . ?
N1 C18 1.2785(15) . ?
N1 C2 1.4653(14) . ?
C18 C19 1.5084(15) . ?
C18 C25 1.5015(15) . ?
C19 C20 1.3929(16) . ?
C19 C24 1.3964(16) . ?
C4 C2 1.5384(15) . ?
C4 C9 1.3967(16) . ?
C4 C5 1.3913(16) . ?
C2 C1 1.5506(15) . ?
C2 C3 1.5512(15) . ?
C3 H3A 0.9900 . ?
C3 H3B 0.9900 . ?
C3 C11 1.5601(15) . ?
C25 C30 1.4022(16) . ?
C25 C26 1.3974(16) . ?
C7 C8 1.3969(17) . ?
C7 C6 1.3900(17) . ?
C7 C10 1.5114(17) . ?
C9 H9 0.9500 . ?
C9 C8 1.3879(17) . ?
C20 H20 0.9500 . ?
C20 C21 1.3898(17) . ?
C8 H8 0.9500 . ?
C30 H30 0.9500 . ?
C30 C29 1.3874(17) . ?
C26 H26 0.9500 . ?
C26 C27 1.3917(17) . ?
C5 H5 0.9500 . ?
C5 C6 1.3926(17) . ?
C11 C16 1.5437(16) . ?
C11 C12 1.5469(16) . ?
C11 C17 1.5337(17) . ?
C24 H24 0.9500 . ?
C24 C23 1.3865(17) . ?
C6 H6 0.9500 . ?
C21 H21 0.9500 . ?
C21 C22 1.3851(19) . ?
C29 H29 0.9500 . ?
C29 C28 1.3905(19) . ?
C16 H16A 0.9900 . ?
C16 H16B 0.9900 . ?
C16 C15 1.5230(18) . ?
C31 H31A 0.9800 . ?
C31 H31B 0.9800 . ?
C31 H31C 0.9800 . ?
C27 H27 0.9500 . ?
C27 C28 1.3814(19) . ?
C23 H23 0.9500 . ?
C23 C22 1.3883(19) . ?
C12 H12A 0.9900 . ?
C12 H12B 0.9900 . ?
C12 C13 1.5308(19) . ?
C10 H10A 0.9800 . ?
C10 H10B 0.9800 . ?
C10 H10C 0.9800 . ?
C28 H28 0.9500 . ?
C22 H22 0.9500 . ?
C15 H15A 0.9900 . ?
C15 H15B 0.9900 . ?
C15 C14 1.521(2) . ?
C17 H17A 0.9800 . ?
C17 H17B 0.9800 . ?
C17 H17C 0.9800 . ?
C13 H13A 0.9900 . ?
C13 H13B 0.9900 . ?
C13 C14 1.5241(19) . ?
C14 H14A 0.9900 . ?
C14 H14B 0.9900 . ?

loop_
_geom_torsion_atom_site_label_1
_geom_torsion_atom_site_label_2
_geom_torsion_atom_site_label_3
_geom_torsion_atom_site_label_4
_geom_torsion
_geom_torsion_site_symmetry_1
_geom_torsion_site_symmetry_2
_geom_torsion_site_symmetry_3
_geom_torsion_site_symmetry_4
_geom_torsion_publ_flag
N1 C18 C19 C20 81.49(16) . . . . ?
N1 C18 C19 C24 -102.38(14) . . . . ?
N1 C18 C25 C30 0.87(15) . . . . ?
N1 C18 C25 C26 -178.16(10) . . . . ?
N1 C2 C1 O2 57.39(12) . . . . ?
N1 C2 C1 O1 -126.29(12) . . . . ?
N1 C2 C3 C11 -61.92(13) . . . . ?
C18 N1 C2 C4 152.21(10) . . . . ?
C18 N1 C2 C1 35.98(14) . . . . ?
C18 N1 C2 C3 -84.22(12) . . . . ?
C18 C19 C20 C21 177.20(11) . . . . ?
C18 C19 C24 C23 -177.79(11) . . . . ?
C18 C25 C30 C29 -179.95(10) . . . . ?
C18 C25 C26 C27 178.89(11) . . . . ?
C19 C18 C25 C30 -178.79(10) . . . . ?
C19 C18 C25 C26 2.18(15) . . . . ?
C19 C20 C21 C22 -0.21(18) . . . . ?
C19 C24 C23 C22 1.11(19) . . . . ?
C4 C2 C1 O2 -61.77(11) . . . . ?
C4 C2 C1 O1 114.54(12) . . . . ?
C4 C2 C3 C11 59.58(13) . . . . ?
C4 C9 C8 C7 -0.85(17) . . . . ?
C4 C5 C6 C7 -0.07(18) . . . . ?
C2 N1 C18 C19 -7.43(17) . . . . ?
C2 N1 C18 C25 172.96(9) . . . . ?
C2 C4 C9 C8 178.23(10) . . . . ?
C2 C4 C5 C6 -177.67(10) . . . . ?
C2 C3 C11 C16 155.27(10) . . . . ?
C2 C3 C11 C12 -87.67(13) . . . . ?
C2 C3 C11 C17 36.18(15) . . . . ?
C1 C2 C3 C11 173.42(9) . . . . ?
C3 C2 C1 O2 178.71(9) . . . . ?
C3 C2 C1 O1 -4.98(15) . . . . ?
C3 C11 C16 C15 64.30(12) . . . . ?
C3 C11 C12 C13 -63.72(13) . . . . ?
C25 C18 C19 C20 -98.89(12) . . . . ?
C25 C18 C19 C24 77.23(13) . . . . ?
C25 C30 C29 C28 1.44(18) . . . . ?
C25 C26 C27 C28 0.67(19) . . . . ?
C9 C4 C2 N1 176.88(9) . . . . ?
C9 C4 C2 C1 -60.35(12) . . . . ?
C9 C4 C2 C3 55.38(13) . . . . ?
C9 C4 C5 C6 -1.18(17) . . . . ?
C20 C19 C24 C23 -1.53(17) . . . . ?
C20 C21 C22 C23 -0.23(19) . . . . ?
C8 C7 C6 C5 0.88(17) . . . . ?
C30 C25 C26 C27 -0.17(17) . . . . ?
C30 C29 C28 C27 -0.93(19) . . . . ?
C26 C25 C30 C29 -0.88(17) . . . . ?
C26 C27 C28 C29 -0.1(2) . . . . ?
C5 C4 C2 N1 -6.67(14) . . . . ?
C5 C4 C2 C1 116.10(11) . . . . ?
C5 C4 C2 C3 -128.17(11) . . . . ?
C5 C4 C9 C8 1.64(16) . . . . ?
C11 C16 C15 C14 60.07(13) . . . . ?
C11 C12 C13 C14 -53.16(14) . . . . ?
C24 C19 C20 C21 1.08(17) . . . . ?
C24 C23 C22 C21 -0.22(19) . . . . ?
C6 C7 C8 C9 -0.42(17) . . . . ?
C16 C11 C12 C13 52.73(13) . . . . ?
C16 C15 C14 C13 -56.84(15) . . . . ?
C31 O2 C1 O1 1.34(16) . . . . ?
C31 O2 C1 C2 177.75(9) . . . . ?
C12 C11 C16 C15 -56.31(13) . . . . ?
C12 C13 C14 C15 53.62(15) . . . . ?
C10 C7 C8 C9 -179.86(11) . . . . ?
C10 C7 C6 C5 -179.67(11) . . . . ?
C17 C11 C16 C15 -172.90(10) . . . . ?
C17 C11 C12 C13 169.31(10) . . . . ?
